data_1553268
loop_
_publ_author_name
'Ohui, Kateryna'
'Afanasenko, Eleonora'
'Bacher, Felix'
'Ting, Rachel Lim Xue'
'Zafar, Ayesha'
'Blanco-Cabra, N\'uria'
'Torrents, Eduard'
'D\"om\"ot\"or, Orsolya'
'May, N\'ora V'
'Darvasiova, Denisa'
'Enyedy, \'Eva A'
'Popovi\'c-Bijeli\'c, Ana'
'Reynisson, J\'ohannes'
'Rapta, Peter'
'Babak, Maria V.'
'Pastorin, Giorgia'
'Arion, Vladimir B.'

_publ_section_title
;
 New Water-Soluble Copper(II) Complexes with Morpholine-Thiosemicarbazone
 Hybrids: Insights into the Anticancer and Antibacterial Mode of Action.
;
_journal_issue 2
_journal_name_full 'Journal of medicinal chemistry'
_journal_page_first 512
_journal_page_last 530
_journal_paper_doi 10.1021/acs.jmedchem.8b01031
_journal_volume 62
_journal_year 2019
_chemical_formula_moiety 'C12 H16 Cl Cu N5 O S, C3 H7 N O'
_chemical_formula_sum 'C15 H23 Cl Cu N6 O2 S'
_chemical_formula_weight 450.44
_space_group_crystal_system monoclinic
_space_group_IT_number 14
_space_group_name_Hall '-P 2ybc'
_space_group_name_H-M_alt 'P 1 21/c 1'
_atom_sites_solution_hydrogens geom
_audit_creation_method SHELXL-2014
_cell_angle_alpha 90
_cell_angle_beta 108.3661(7)
_cell_angle_gamma 90
_cell_formula_units_Z 4
_cell_length_a 9.3959(3)
_cell_length_b 19.8889(6)
_cell_length_c 10.9744(3)
_cell_measurement_reflns_used 9613
_cell_measurement_temperature 100(2)
_cell_measurement_theta_max 72.478
_cell_measurement_theta_min 4.245
_cell_volume 1946.37(10)
_computing_cell_refinement 'Bruker SAINT'
_computing_data_collection 'Bruker APEX2'
_computing_data_reduction 'Bruker SAINT'
_computing_molecular_graphics 'Bruker SHELXTL'
_computing_publication_material 'Bruker SHELXTL'
_computing_structure_refinement 'SHELXL-2014 (Sheldrick, 2014)'
_computing_structure_solution 'SHELXS-2014 (Sheldrick, 2014)'
_diffrn_ambient_temperature 100(2)
_diffrn_measured_fraction_theta_full 1.000
_diffrn_measured_fraction_theta_max 0.999
_diffrn_measurement_device_type 'Bruker D8 Venture'
_diffrn_measurement_method '\f and \w scans'
_diffrn_radiation_type CuK\a
_diffrn_radiation_wavelength 1.54178
_diffrn_reflns_av_R_equivalents 0.0667
_diffrn_reflns_av_unetI/netI 0.0171
_diffrn_reflns_Laue_measured_fraction_full 1.000
_diffrn_reflns_Laue_measured_fraction_max 0.999
_diffrn_reflns_limit_h_max 11
_diffrn_reflns_limit_h_min -11
_diffrn_reflns_limit_k_max 23
_diffrn_reflns_limit_k_min -24
_diffrn_reflns_limit_l_max 13
_diffrn_reflns_limit_l_min -13
_diffrn_reflns_number 74560
_diffrn_reflns_point_group_measured_fraction_full 1.000
_diffrn_reflns_point_group_measured_fraction_max 0.999
_diffrn_reflns_theta_full 67.679
_diffrn_reflns_theta_max 72.588
_diffrn_reflns_theta_min 4.793
_exptl_absorpt_coefficient_mu 4.046
_exptl_absorpt_correction_T_max 0.6012
_exptl_absorpt_correction_T_min 0.4697
_exptl_absorpt_correction_type multi-scan
_exptl_absorpt_process_details SADABS
_exptl_crystal_colour green
_exptl_crystal_density_diffrn 1.537
_exptl_crystal_description block
_exptl_crystal_F_000 932
_exptl_crystal_size_max 0.220
_exptl_crystal_size_mid 0.140
_exptl_crystal_size_min 0.140
_refine_diff_density_max 0.439
_refine_diff_density_min -0.372
_refine_diff_density_rms 0.060
_refine_ls_extinction_coef 0.00287(14)
_refine_ls_extinction_expression Fc^*^=kFc[1+0.001xFc^2^\l^3^/sin(2\q)]^-1/4^
_refine_ls_extinction_method SHELXL
_refine_ls_goodness_of_fit_ref 1.061
_refine_ls_hydrogen_treatment constr
_refine_ls_matrix_type full
_refine_ls_number_parameters 238
_refine_ls_number_reflns 3863
_refine_ls_number_restraints 0
_refine_ls_restrained_S_all 1.061
_refine_ls_R_factor_all 0.0257
_refine_ls_R_factor_gt 0.0256
_refine_ls_shift/su_max 0.002
_refine_ls_shift/su_mean 0.000
_refine_ls_structure_factor_coef Fsqd
_refine_ls_weighting_details 'w=1/[\s^2^(Fo^2^)+(0.0367P)^2^+1.7671P] where P=(Fo^2^+2Fc^2^)/3'
_refine_ls_weighting_scheme calc
_refine_ls_wR_factor_gt 0.0705
_refine_ls_wR_factor_ref 0.0706
_reflns_Friedel_coverage 0.000
_reflns_number_gt 3857
_reflns_number_total 3863
_reflns_threshold_expression 'I > 2\s(I)'
_cod_data_source_file jm8b01031_si_018.cif
_cod_data_source_block elaf015
_cod_original_sg_symbol_H-M 'P 21/c'
_cod_database_code 1553268
_shelx_space_group_comment
;
The symmetry employed for this shelxl refinement is uniquely defined
by the following loop, which should always be used as a source of
symmetry information in preference to the above space-group names.
They are only intended as comments.
;
_shelx_estimated_absorpt_t_min 0.470
_shelx_estimated_absorpt_t_max 0.601
_shelxl_version_number 2014-3

loop_
_space_group_symop_operation_xyz
'x, y, z'
'-x, y+1/2, -z+1/2'
'-x, -y, -z'
'x, -y-1/2, z-1/2'

loop_
_atom_site_label
_atom_site_type_symbol
_atom_site_fract_x
_atom_site_fract_y
_atom_site_fract_z
_atom_site_U_iso_or_equiv
_atom_site_adp_type
_atom_site_occupancy
_atom_site_site_symmetry_order
_atom_site_calc_flag
_atom_site_refinement_flags_posn
_atom_site_refinement_flags_adp
Cu1 Cu 0.31745(2) 0.52884(2) 0.42937(2) 0.00823(9) Uani 1 1 d . .
Cl1 Cl 0.50808(4) 0.57978(2) 0.57919(3) 0.01001(10) Uani 1 1 d . .
S1 S 0.33152(4) 0.59068(2) 0.26095(3) 0.01310(10) Uani 1 1 d . .
O1 O 0.36729(14) 0.26289(6) 1.15048(11) 0.0200(3) Uani 1 1 d . .
N1 N 0.23816(14) 0.47417(6) 0.55128(12) 0.0095(3) Uani 1 1 d . .
N2 N 0.13487(14) 0.49157(6) 0.30422(12) 0.0089(2) Uani 1 1 d . .
N3 N 0.08812(14) 0.50741(7) 0.17729(12) 0.0103(3) Uani 1 1 d . .
N4 N 0.14104(15) 0.57190(7) 0.02665(13) 0.0141(3) Uani 1 1 d . .
H4A H 0.0631 0.5537 -0.0308 0.017 Uiso 1 1 calc R U
H4B H 0.1955 0.6021 0.0030 0.017 Uiso 1 1 calc R U
N5 N 0.26962(14) 0.36355(7) 0.95469(12) 0.0104(3) Uani 1 1 d . .
C1 C 0.29504(17) 0.46805(8) 0.67830(15) 0.0104(3) Uani 1 1 d . .
H1 H 0.3800 0.4944 0.7223 0.013 Uiso 1 1 calc R U
C2 C 0.23550(17) 0.42457(8) 0.74984(14) 0.0109(3) Uani 1 1 d . .
C3 C 0.11376(18) 0.38533(8) 0.68364(15) 0.0143(3) Uani 1 1 d . .
H3 H 0.0713 0.3546 0.7287 0.017 Uiso 1 1 calc R U
C4 C 0.05385(18) 0.39119(8) 0.55044(15) 0.0142(3) Uani 1 1 d . .
H4 H -0.0296 0.3646 0.5041 0.017 Uiso 1 1 calc R U
C5 C 0.11780(17) 0.43633(8) 0.48672(14) 0.0101(3) Uani 1 1 d . .
C6 C 0.06174(17) 0.44804(8) 0.34848(14) 0.0111(3) Uani 1 1 d . .
H6 H -0.0234 0.4250 0.2943 0.013 Uiso 1 1 calc R U
C7 C 0.17669(17) 0.55363(8) 0.14970(14) 0.0101(3) Uani 1 1 d . .
C8 C 0.29731(19) 0.42558(8) 0.89465(15) 0.0136(3) Uani 1 1 d . .
H8A H 0.4068 0.4336 0.9204 0.016 Uiso 1 1 calc R U
H8B H 0.2516 0.4636 0.9272 0.016 Uiso 1 1 calc R U
C9 C 0.28282(18) 0.37699(8) 1.08938(14) 0.0134(3) Uani 1 1 d . .
H9A H 0.2066 0.4105 1.0934 0.016 Uiso 1 1 calc R U
H9B H 0.3832 0.3959 1.1343 0.016 Uiso 1 1 calc R U
C10 C 0.2606(2) 0.31303(9) 1.15539(16) 0.0177(3) Uani 1 1 d . .
H10A H 0.2706 0.3229 1.2461 0.021 Uiso 1 1 calc R U
H10B H 0.1580 0.2957 1.1133 0.021 Uiso 1 1 calc R U
C11 C 0.3539(2) 0.24874(8) 1.01957(16) 0.0183(3) Uani 1 1 d . .
H11A H 0.2529 0.2304 0.9754 0.022 Uiso 1 1 calc R U
H11B H 0.4287 0.2142 1.0166 0.022 Uiso 1 1 calc R U
C12 C 0.37843(18) 0.31140(8) 0.94980(15) 0.0134(3) Uani 1 1 d . .
H12A H 0.4816 0.3284 0.9904 0.016 Uiso 1 1 calc R U
H12B H 0.3667 0.3003 0.8592 0.016 Uiso 1 1 calc R U
O2 O 0.22954(15) 0.85867(7) 0.33804(12) 0.0281(3) Uani 1 1 d . .
N6 N 0.21875(15) 0.78527(7) 0.17731(13) 0.0134(3) Uani 1 1 d . .
C13 C 0.27886(18) 0.83610(9) 0.25501(15) 0.0157(3) Uani 1 1 d . .
H13 H 0.3663 0.8565 0.2458 0.019 Uiso 1 1 calc R U
C14 C 0.0932(2) 0.74801(10) 0.1928(2) 0.0306(5) Uani 1 1 d . .
H14A H 0.1294 0.7060 0.2388 0.046 Uiso 1 1 calc R U
H14B H 0.0220 0.7378 0.1082 0.046 Uiso 1 1 calc R U
H14C H 0.0432 0.7751 0.2420 0.046 Uiso 1 1 calc R U
C15 C 0.2901(2) 0.75901(9) 0.08732(17) 0.0210(4) Uani 1 1 d . .
H15A H 0.3717 0.7891 0.0847 0.032 Uiso 1 1 calc R U
H15B H 0.2161 0.7561 0.0016 0.032 Uiso 1 1 calc R U
H15C H 0.3307 0.7142 0.1151 0.032 Uiso 1 1 calc R U

loop_
_atom_site_aniso_label
_atom_site_aniso_U_11
_atom_site_aniso_U_22
_atom_site_aniso_U_33
_atom_site_aniso_U_23
_atom_site_aniso_U_13
_atom_site_aniso_U_12
Cu1 0.00958(13) 0.00800(14) 0.00581(13) 0.00094(7) 0.00055(9) -0.00164(8)
Cl1 0.01182(17) 0.00742(17) 0.00909(17) -0.00171(12) 0.00084(13) -0.00186(12)
S1 0.01559(19) 0.01185(19) 0.00914(18) 0.00373(13) 0.00000(14) -0.00437(14)
O1 0.0322(7) 0.0160(6) 0.0116(6) 0.0046(4) 0.0065(5) 0.0065(5)
N1 0.0098(6) 0.0097(6) 0.0084(6) -0.0001(5) 0.0020(5) -0.0004(5)
N2 0.0108(6) 0.0098(6) 0.0059(6) 0.0006(5) 0.0021(5) 0.0022(5)
N3 0.0124(6) 0.0118(6) 0.0055(6) 0.0010(5) 0.0011(5) 0.0000(5)
N4 0.0173(7) 0.0155(7) 0.0081(6) 0.0028(5) 0.0018(5) -0.0035(5)
N5 0.0154(6) 0.0105(6) 0.0053(6) 0.0008(5) 0.0036(5) 0.0025(5)
C1 0.0113(7) 0.0100(7) 0.0094(7) -0.0003(5) 0.0025(6) 0.0003(5)
C2 0.0136(7) 0.0098(7) 0.0089(7) 0.0013(5) 0.0029(6) 0.0018(6)
C3 0.0166(8) 0.0144(8) 0.0120(7) 0.0024(6) 0.0046(6) -0.0038(6)
C4 0.0141(7) 0.0155(8) 0.0117(7) 0.0002(6) 0.0022(6) -0.0050(6)
C5 0.0100(7) 0.0107(7) 0.0088(7) 0.0002(6) 0.0020(6) 0.0006(6)
C6 0.0114(7) 0.0122(7) 0.0085(7) -0.0004(6) 0.0014(6) -0.0022(6)
C7 0.0123(7) 0.0087(7) 0.0091(7) 0.0009(5) 0.0032(6) 0.0032(6)
C8 0.0199(8) 0.0116(7) 0.0078(7) -0.0001(6) 0.0022(6) -0.0020(6)
C9 0.0194(8) 0.0142(8) 0.0074(7) -0.0007(6) 0.0054(6) 0.0031(6)
C10 0.0255(9) 0.0183(8) 0.0114(7) 0.0011(6) 0.0088(7) 0.0019(7)
C11 0.0289(9) 0.0131(8) 0.0139(8) -0.0004(6) 0.0083(7) 0.0050(7)
C12 0.0153(7) 0.0152(8) 0.0107(7) -0.0007(6) 0.0055(6) 0.0038(6)
O2 0.0328(7) 0.0377(8) 0.0136(6) -0.0051(5) 0.0069(5) 0.0153(6)
N6 0.0130(6) 0.0148(7) 0.0138(6) 0.0010(5) 0.0059(5) 0.0008(5)
C13 0.0146(7) 0.0188(8) 0.0120(7) 0.0001(6) 0.0018(6) 0.0052(6)
C14 0.0193(9) 0.0251(10) 0.0518(13) 0.0007(9) 0.0175(9) -0.0040(8)
C15 0.0328(10) 0.0145(8) 0.0211(9) -0.0039(7) 0.0163(8) 0.0001(7)

loop_
_atom_type_symbol
_atom_type_description
_atom_type_scat_dispersion_real
_atom_type_scat_dispersion_imag
_atom_type_scat_source
C C 0.0181 0.0091 'International Tables Vol C Tables 4.2.6.8 and 6.1.1.4'
H H 0.0000 0.0000 'International Tables Vol C Tables 4.2.6.8 and 6.1.1.4'
Cl Cl 0.3639 0.7018 'International Tables Vol C Tables 4.2.6.8 and 6.1.1.4'
Cu Cu -1.9646 0.5888 'International Tables Vol C Tables 4.2.6.8 and 6.1.1.4'
N N 0.0311 0.0180 'International Tables Vol C Tables 4.2.6.8 and 6.1.1.4'
O O 0.0492 0.0322 'International Tables Vol C Tables 4.2.6.8 and 6.1.1.4'
S S 0.3331 0.5567 'International Tables Vol C Tables 4.2.6.8 and 6.1.1.4'

loop_
_geom_angle_atom_site_label_1
_geom_angle_atom_site_label_2
_geom_angle_atom_site_label_3
_geom_angle
_geom_angle_site_symmetry_3
N2 Cu1 N1 80.74(5) .
N2 Cu1 Cl1 173.28(4) .
N1 Cu1 Cl1 97.57(4) .
N2 Cu1 S1 84.10(4) .
N1 Cu1 S1 162.82(4) .
Cl1 Cu1 S1 96.557(15) .
N2 Cu1 Cl1 94.51(4) 3_666
N1 Cu1 Cl1 87.03(4) 3_666
Cl1 Cu1 Cl1 91.891(13) 3_666
S1 Cu1 Cl1 102.245(15) 3_666
Cu1 Cl1 Cu1 88.110(13) 3_666
C7 S1 Cu1 95.28(5) .
C10 O1 C11 109.58(12) .
C1 N1 C5 119.29(13) .
C1 N1 Cu1 128.79(11) .
C5 N1 Cu1 111.70(10) .
C6 N2 N3 120.16(13) .
C6 N2 Cu1 116.03(10) .
N3 N2 Cu1 123.76(10) .
C7 N3 N2 111.60(12) .
C7 N4 H4A 120.0 .
C7 N4 H4B 120.0 .
H4A N4 H4B 120.0 .
C8 N5 C9 109.27(12) .
C8 N5 C12 110.79(12) .
C9 N5 C12 109.04(12) .
N1 C1 C2 123.00(14) .
N1 C1 H1 118.5 .
C2 C1 H1 118.5 .
C3 C2 C1 117.65(14) .
C3 C2 C8 122.62(14) .
C1 C2 C8 119.57(14) .
C2 C3 C4 119.71(14) .
C2 C3 H3 120.1 .
C4 C3 H3 120.1 .
C5 C4 C3 119.11(15) .
C5 C4 H4 120.4 .
C3 C4 H4 120.4 .
N1 C5 C4 121.21(14) .
N1 C5 C6 115.00(13) .
C4 C5 C6 123.78(14) .
N2 C6 C5 115.94(14) .
N2 C6 H6 122.0 .
C5 C6 H6 122.0 .
N4 C7 N3 116.13(14) .
N4 C7 S1 118.82(12) .
N3 C7 S1 125.05(11) .
N5 C8 C2 113.54(13) .
N5 C8 H8A 108.9 .
C2 C8 H8A 108.9 .
N5 C8 H8B 108.9 .
C2 C8 H8B 108.9 .
H8A C8 H8B 107.7 .
N5 C9 C10 110.42(13) .
N5 C9 H9A 109.6 .
C10 C9 H9A 109.6 .
N5 C9 H9B 109.6 .
C10 C9 H9B 109.6 .
H9A C9 H9B 108.1 .
O1 C10 C9 111.42(13) .
O1 C10 H10A 109.3 .
C9 C10 H10A 109.3 .
O1 C10 H10B 109.3 .
C9 C10 H10B 109.3 .
H10A C10 H10B 108.0 .
O1 C11 C12 111.47(13) .
O1 C11 H11A 109.3 .
C12 C11 H11A 109.3 .
O1 C11 H11B 109.3 .
C12 C11 H11B 109.3 .
H11A C11 H11B 108.0 .
N5 C12 C11 110.09(13) .
N5 C12 H12A 109.6 .
C11 C12 H12A 109.6 .
N5 C12 H12B 109.6 .
C11 C12 H12B 109.6 .
H12A C12 H12B 108.2 .
C13 N6 C14 120.75(15) .
C13 N6 C15 121.02(14) .
C14 N6 C15 117.60(15) .
O2 C13 N6 124.76(16) .
O2 C13 H13 117.6 .
N6 C13 H13 117.6 .
N6 C14 H14A 109.5 .
N6 C14 H14B 109.5 .
H14A C14 H14B 109.5 .
N6 C14 H14C 109.5 .
H14A C14 H14C 109.5 .
H14B C14 H14C 109.5 .
N6 C15 H15A 109.5 .
N6 C15 H15B 109.5 .
H15A C15 H15B 109.5 .
N6 C15 H15C 109.5 .
H15A C15 H15C 109.5 .
H15B C15 H15C 109.5 .

loop_
_geom_bond_atom_site_label_1
_geom_bond_atom_site_label_2
_geom_bond_distance
_geom_bond_site_symmetry_2
Cu1 N2 1.9733(13) .
Cu1 N1 2.0385(13) .
Cu1 Cl1 2.2543(4) .
Cu1 S1 2.2585(4) .
Cu1 Cl1 2.7312(4) 3_666
Cl1 Cu1 2.7311(4) 3_666
S1 C7 1.7408(16) .
O1 C10 1.427(2) .
O1 C11 1.4302(19) .
N1 C1 1.332(2) .
N1 C5 1.357(2) .
N2 C6 1.292(2) .
N2 N3 1.3589(17) .
N3 C7 1.337(2) .
N4 C7 1.335(2) .
N4 H4A 0.8800 .
N4 H4B 0.8800 .
N5 C8 1.460(2) .
N5 C9 1.4684(18) .
N5 C12 1.4692(19) .
C1 C2 1.398(2) .
C1 H1 0.9500 .
C2 C3 1.386(2) .
C2 C8 1.510(2) .
C3 C4 1.396(2) .
C3 H3 0.9500 .
C4 C5 1.386(2) .
C4 H4 0.9500 .
C5 C6 1.459(2) .
C6 H6 0.9500 .
C8 H8A 0.9900 .
C8 H8B 0.9900 .
C9 C10 1.511(2) .
C9 H9A 0.9900 .
C9 H9B 0.9900 .
C10 H10A 0.9900 .
C10 H10B 0.9900 .
C11 C12 1.518(2) .
C11 H11A 0.9900 .
C11 H11B 0.9900 .
C12 H12A 0.9900 .
C12 H12B 0.9900 .
O2 C13 1.230(2) .
N6 C13 1.328(2) .
N6 C14 1.448(2) .
N6 C15 1.454(2) .
C13 H13 0.9500 .
C14 H14A 0.9800 .
C14 H14B 0.9800 .
C14 H14C 0.9800 .
C15 H15A 0.9800 .
C15 H15B 0.9800 .
C15 H15C 0.9800 .

loop_
_geom_hbond_atom_site_label_D
_geom_hbond_atom_site_label_H
_geom_hbond_atom_site_label_A
_geom_hbond_distance_DH
_geom_hbond_distance_HA
_geom_hbond_distance_DA
_geom_hbond_angle_DHA
_geom_hbond_site_symmetry_A
N4 H4A N3 0.88 2.15 3.0160(19) 166.3 3_565
N4 H4B O2 0.88 2.09 2.8227(18) 140.6 4_575
C1 H1 Cl1 0.95 2.83 3.3911(16) 119.1 .
C6 H6 O2 0.95 2.41 3.363(2) 175.7 2_545
C9 H9A N3 0.99 2.54 3.481(2) 159.1 1_556
C12 H12B O1 0.99 2.61 3.5731(19) 163.1 4_565
C13 H13 Cl1 0.95 2.87 3.7122(17) 147.8 4_575
C14 H14A S1 0.98 2.94 3.783(2) 144.9 .
C15 H15A Cl1 0.98 2.91 3.8207(18) 154.1 4_575
C15 H15C S1 0.98 2.93 3.8110(18) 150.0 .

loop_
_geom_torsion_atom_site_label_1
_geom_torsion_atom_site_label_2
_geom_torsion_atom_site_label_3
_geom_torsion_atom_site_label_4
_geom_torsion
C6 N2 N3 C7 179.45(13)
Cu1 N2 N3 C7 -3.15(17)
C5 N1 C1 C2 -0.7(2)
Cu1 N1 C1 C2 -174.90(11)
N1 C1 C2 C3 1.5(2)
N1 C1 C2 C8 -174.09(14)
C1 C2 C3 C4 -1.1(2)
C8 C2 C3 C4 174.31(15)
C2 C3 C4 C5 0.1(2)
C1 N1 C5 C4 -0.5(2)
Cu1 N1 C5 C4 174.69(12)
C1 N1 C5 C6 178.50(13)
Cu1 N1 C5 C6 -6.35(16)
C3 C4 C5 N1 0.8(2)
C3 C4 C5 C6 -178.10(15)
N3 N2 C6 C5 -177.86(13)
Cu1 N2 C6 C5 4.55(18)
N1 C5 C6 N2 1.5(2)
C4 C5 C6 N2 -179.62(15)
N2 N3 C7 N4 179.12(12)
N2 N3 C7 S1 -0.93(19)
Cu1 S1 C7 N4 -176.56(12)
Cu1 S1 C7 N3 3.49(13)
C9 N5 C8 C2 -159.81(13)
C12 N5 C8 C2 80.03(16)
C3 C2 C8 N5 26.8(2)
C1 C2 C8 N5 -157.91(14)
C8 N5 C9 C10 -177.82(13)
C12 N5 C9 C10 -56.59(17)
C11 O1 C10 C9 -58.60(18)
N5 C9 C10 O1 58.56(18)
C10 O1 C11 C12 58.55(18)
C8 N5 C12 C11 176.62(13)
C9 N5 C12 C11 56.32(17)
O1 C11 C12 N5 -58.28(18)
C14 N6 C13 O2 -5.3(3)
C15 N6 C13 O2 -176.00(16)
